data_7207569
loop_
_publ_author_name
'Cherukuvada, Suryanarayan'
'Nangia, Ashwini'

_publ_section_title
;
 Fast dissolving eutectic compositions of two anti-tubercular drugs
;
_journal_issue 7
_journal_name_full CrystEngComm
_journal_page_first 2579
_journal_paper_doi 10.1039/c2ce06391c
_journal_volume 14
_journal_year 2012
_chemical_formula_sum 'C16 H18 N6 O6'
_chemical_formula_weight 390.36
_chemical_name_systematic
;
?
;
_space_group_IT_number 14
_symmetry_cell_setting monoclinic
_symmetry_space_group_name_Hall '-P 2yn'
_symmetry_space_group_name_H-M 'P 1 21/n 1'
_atom_sites_solution_hydrogens geom
_atom_sites_solution_primary direct
_atom_sites_solution_secondary difmap
_audit_creation_method SHELXL-97
_cell_angle_alpha 90.00
_cell_angle_beta 96.933(4)
_cell_angle_gamma 90.00
_cell_formula_units_Z 2
_cell_length_a 8.1339(3)
_cell_length_b 8.7424(4)
_cell_length_c 12.4779(5)
_cell_measurement_reflns_used 2372
_cell_measurement_temperature 298(2)
_cell_measurement_theta_max 28.7929
_cell_measurement_theta_min 2.8345
_cell_volume 880.81(6)
_computing_cell_refinement
;
CrysAlisPro, Oxford Diffraction Ltd.,
Version 1.171.34.40 (release 27-08-2010 CrysAlis171 .NET)
(compiled Aug 27 2010,11:50:40)
;
_computing_data_collection
;
CrysAlisPro, Oxford Diffraction Ltd.,
Version 1.171.34.40 (release 27-08-2010 CrysAlis171 .NET)
(compiled Aug 27 2010,11:50:40)
;
_computing_data_reduction
;
CrysAlisPro, Oxford Diffraction Ltd.,
Version 1.171.34.40 (release 27-08-2010 CrysAlis171 .NET)
(compiled Aug 27 2010,11:50:40)
;
_computing_structure_refinement 'SHELXL-97 (Sheldrick, 1997)'
_computing_structure_solution 'SHELXS-97 (Sheldrick, 1990)'
_diffrn_ambient_temperature 298(2)
_diffrn_measured_fraction_theta_full 1.000
_diffrn_measured_fraction_theta_max 1.000
_diffrn_measurement_device_type 'Xcalibur, Eos, Gemini'
_diffrn_measurement_method '\w scans'
_diffrn_radiation_monochromator graphite
_diffrn_radiation_source 'fine-focus sealed tube'
_diffrn_radiation_type MoK\a
_diffrn_radiation_wavelength 0.71073
_diffrn_reflns_av_R_equivalents 0.0154
_diffrn_reflns_av_sigmaI/netI 0.0227
_diffrn_reflns_limit_h_max 9
_diffrn_reflns_limit_h_min -10
_diffrn_reflns_limit_k_max 10
_diffrn_reflns_limit_k_min -10
_diffrn_reflns_limit_l_max 15
_diffrn_reflns_limit_l_min -15
_diffrn_reflns_number 3941
_diffrn_reflns_theta_full 26.36
_diffrn_reflns_theta_max 26.36
_diffrn_reflns_theta_min 2.84
_exptl_absorpt_coefficient_mu 0.115
_exptl_absorpt_correction_T_max 1.00000
_exptl_absorpt_correction_T_min 0.99050
_exptl_absorpt_correction_type multi-scan
_exptl_absorpt_process_details
;
CrysAlisPro, Oxford Diffraction Ltd.,
Version 1.171.34.40 (release 27-08-2010 CrysAlis171 .NET)
(compiled Aug 27 2010,11:50:40)
Empirical absorption correction using spherical harmonics,
implemented in SCALE3 ABSPACK scaling algorithm.
;
_exptl_crystal_colour colorless
_exptl_crystal_density_diffrn 1.472
_exptl_crystal_density_method 'not measured'
_exptl_crystal_description plate
_exptl_crystal_F_000 408
_exptl_crystal_size_max 0.24
_exptl_crystal_size_mid 0.20
_exptl_crystal_size_min 0.12
_refine_diff_density_max 0.190
_refine_diff_density_min -0.162
_refine_diff_density_rms 0.034
_refine_ls_extinction_coef 0.012(2)
_refine_ls_extinction_expression Fc^*^=kFc[1+0.001xFc^2^\l^3^/sin(2\q)]^-1/4^
_refine_ls_extinction_method SHELXL
_refine_ls_goodness_of_fit_ref 1.052
_refine_ls_hydrogen_treatment mixed
_refine_ls_matrix_type full
_refine_ls_number_parameters 144
_refine_ls_number_reflns 1794
_refine_ls_number_restraints 0
_refine_ls_restrained_S_all 1.052
_refine_ls_R_factor_all 0.0447
_refine_ls_R_factor_gt 0.0366
_refine_ls_shift/su_max 0.000
_refine_ls_shift/su_mean 0.000
_refine_ls_structure_factor_coef Fsqd
_refine_ls_weighting_details 'calc w=1/[\s^2^(Fo^2^)+(0.0426P)^2^+0.1654P] where P=(Fo^2^+2Fc^2^)/3'
_refine_ls_weighting_scheme calc
_refine_ls_wR_factor_gt 0.0897
_refine_ls_wR_factor_ref 0.0956
_reflns_number_gt 1512
_reflns_number_total 1794
_reflns_threshold_expression >2sigma(I)
_cod_data_source_file c2ce06391c.txt
_cod_data_source_block 2INH-1FA-298K
_cod_depositor_comments
;
The following automatic conversions were performed:

'_symmetry_cell_setting' value 'Monoclinic' changed to 'monoclinic'
according to /home/saulius/struct/CIF-dictionaries/cif_core.dic
dictionary named 'cif_core.dic' version 2.4.1 from 2010-06-29.

Automatic conversion script
Id: cif_fix_values 1715 2011-07-08 13:25:40Z adriana 
;
_cod_database_code 7207569

loop_
_symmetry_equiv_pos_as_xyz
'x, y, z'
'-x+1/2, y+1/2, -z+1/2'
'-x, -y, -z'
'x-1/2, -y-1/2, z-1/2'

loop_
_atom_site_label
_atom_site_type_symbol
_atom_site_fract_x
_atom_site_fract_y
_atom_site_fract_z
_atom_site_U_iso_or_equiv
_atom_site_adp_type
_atom_site_occupancy
_atom_site_symmetry_multiplicity
_atom_site_calc_flag
_atom_site_refinement_flags
C1 C 0.54486(17) 0.87454(16) 0.78858(11) 0.0361(3) Uani 1 1 d .
C2 C 0.46351(16) 0.74884(15) 0.84610(11) 0.0325(3) Uani 1 1 d .
C3 C 0.47321(18) 0.60061(17) 0.80803(11) 0.0400(4) Uani 1 1 d .
H3 H 0.5349 0.5793 0.7518 0.048 Uiso 1 1 calc R
C4 C 0.39043(19) 0.48476(17) 0.85437(12) 0.0417(4) Uani 1 1 d .
H4 H 0.3957 0.3858 0.8276 0.050 Uiso 1 1 calc R
C5 C 0.29797(18) 0.65266(17) 0.97664(12) 0.0402(4) Uani 1 1 d .
H5 H 0.2399 0.6697 1.0353 0.048 Uiso 1 1 calc R
C6 C 0.37600(17) 0.77379(17) 0.93372(11) 0.0373(3) Uani 1 1 d .
H6 H 0.3703 0.8712 0.9629 0.045 Uiso 1 1 calc R
C7 C 0.13938(17) 0.17567(15) 0.98400(11) 0.0339(3) Uani 1 1 d .
C8 C 0.01869(17) 0.06632(16) 1.02327(11) 0.0356(3) Uani 1 1 d .
H8 H -0.0323 0.0932 1.0834 0.043 Uiso 1 1 calc R
H2 H 0.406(2) 1.034(2) 0.8411(14) 0.058(5) Uiso 1 1 d .
H1A H 0.643(3) 1.168(2) 0.7779(16) 0.072(7) Uiso 1 1 d .
H3A H 0.215(3) 0.400(3) 0.9754(16) 0.090(7) Uiso 1 1 d .
H1B H 0.544(2) 1.115(2) 0.6795(16) 0.066(6) Uiso 1 1 d .
N1 N 0.5419(2) 1.14518(16) 0.74802(14) 0.0504(4) Uani 1 1 d .
N2 N 0.49186(16) 1.01640(14) 0.80490(10) 0.0397(3) Uani 1 1 d .
N3 N 0.30319(14) 0.51090(13) 0.93643(10) 0.0385(3) Uani 1 1 d .
O1 O 0.64976(16) 0.84637(13) 0.72853(10) 0.0625(4) Uani 1 1 d .
O2 O 0.23929(14) 0.13592(12) 0.92396(10) 0.0531(3) Uani 1 1 d .
O3 O 0.12529(14) 0.31364(11) 1.01814(9) 0.0476(3) Uani 1 1 d .

loop_
_atom_site_aniso_label
_atom_site_aniso_U_11
_atom_site_aniso_U_22
_atom_site_aniso_U_33
_atom_site_aniso_U_23
_atom_site_aniso_U_13
_atom_site_aniso_U_12
C1 0.0368(7) 0.0326(8) 0.0411(7) 0.0032(6) 0.0140(6) 0.0014(6)
C2 0.0323(7) 0.0278(7) 0.0381(7) 0.0030(6) 0.0068(5) 0.0000(5)
C3 0.0476(8) 0.0333(8) 0.0412(7) -0.0027(6) 0.0134(6) 0.0019(6)
C4 0.0495(9) 0.0260(8) 0.0496(8) -0.0034(6) 0.0063(7) -0.0018(6)
C5 0.0430(8) 0.0319(8) 0.0487(8) 0.0025(6) 0.0174(6) -0.0016(6)
C6 0.0423(8) 0.0261(7) 0.0459(8) -0.0008(6) 0.0155(6) -0.0015(6)
C7 0.0362(7) 0.0269(7) 0.0404(7) -0.0009(6) 0.0118(6) -0.0045(6)
C8 0.0387(7) 0.0278(7) 0.0434(8) -0.0005(6) 0.0173(6) -0.0036(6)
N1 0.0590(10) 0.0321(7) 0.0660(10) 0.0104(7) 0.0313(8) -0.0010(6)
N2 0.0444(7) 0.0272(7) 0.0523(7) 0.0046(5) 0.0250(6) -0.0009(5)
N3 0.0376(7) 0.0282(7) 0.0503(7) 0.0042(5) 0.0074(5) -0.0045(5)
O1 0.0717(8) 0.0425(7) 0.0841(9) 0.0125(6) 0.0531(7) 0.0130(6)
O2 0.0537(7) 0.0363(6) 0.0768(8) -0.0095(6) 0.0392(6) -0.0083(5)
O3 0.0600(7) 0.0259(6) 0.0627(7) -0.0077(5) 0.0306(5) -0.0115(5)

loop_
_atom_type_symbol
_atom_type_description
_atom_type_scat_dispersion_real
_atom_type_scat_dispersion_imag
_atom_type_scat_source
C C 0.0033 0.0016 'International Tables Vol C Tables 4.2.6.8 and 6.1.1.4'
H H 0.0000 0.0000 'International Tables Vol C Tables 4.2.6.8 and 6.1.1.4'
N N 0.0061 0.0033 'International Tables Vol C Tables 4.2.6.8 and 6.1.1.4'
O O 0.0106 0.0060 'International Tables Vol C Tables 4.2.6.8 and 6.1.1.4'

loop_
_geom_angle_atom_site_label_1
_geom_angle_atom_site_label_2
_geom_angle_atom_site_label_3
_geom_angle
_geom_angle_site_symmetry_1
O1 C1 N2 122.70(13) .
O1 C1 C2 121.46(13) .
N2 C1 C2 115.81(12) .
C3 C2 C6 118.13(12) .
C3 C2 C1 118.15(12) .
C6 C2 C1 123.70(12) .
C4 C3 C2 119.43(13) .
N3 C4 C3 121.81(13) .
N3 C5 C6 121.96(13) .
C5 C6 C2 119.26(13) .
O2 C7 O3 124.17(13) .
O2 C7 C8 122.11(13) .
O3 C7 C8 113.71(12) .
C8 C8 C7 123.02(16) 3_557
C1 N2 N1 122.93(12) .
C4 N3 C5 119.33(12) .

loop_
_geom_bond_atom_site_label_1
_geom_bond_atom_site_label_2
_geom_bond_distance
_geom_bond_site_symmetry_2
C1 O1 1.2266(17) .
C1 N2 1.3367(18) .
C1 C2 1.5083(19) .
C2 C3 1.386(2) .
C2 C6 1.3920(19) .
C3 C4 1.381(2) .
C4 N3 1.3340(18) .
C5 N3 1.3396(18) .
C5 C6 1.376(2) .
C7 O2 1.2205(17) .
C7 O3 1.2889(16) .
C7 C8 1.4946(19) .
C8 C8 1.316(3) 3_557
N1 N2 1.4165(17) .
